data_7708129
loop_
_publ_author_name
'Needham, Russell J.'
'Prokes, Ivan'
'Habtemariam, Abraha'
'Romero-Canel\'on, Isolda'
'Clarkson, Guy J.'
'Sadler, Peter J.'

_publ_section_title
;
 NMR studies of group 8 metallodrugs: <sup>187</sup>Os-enriched
 organo-osmium half-sandwich anticancer complex.
;
_journal_issue 37
_journal_name_full 'Dalton transactions (Cambridge, England : 2003)'
_journal_page_first 12970
_journal_page_last 12981
_journal_paper_doi 10.1039/d1dt02213j
_journal_volume 50
_journal_year 2021
_chemical_formula_moiety 'C23 H28 Br N4 Os, F6 P'
_chemical_formula_sum 'C23 H28 Br F6 N4 Os P'
_chemical_formula_weight 775.57
_space_group_crystal_system triclinic
_space_group_IT_number 2
_space_group_name_Hall '-P 1'
_space_group_name_H-M_alt 'P -1'
_atom_sites_solution_hydrogens geom
_atom_sites_solution_primary direct
_audit_creation_date 2021-02-14
_audit_creation_method
;
Olex2 1.2
(compiled 2018.05.29 svn.r3508 for OlexSys, GUI svn.r5506)
;
_audit_update_record
;
2021-03-01 deposited with the CCDC.	2021-08-09 downloaded from the CCDC.
;
_cell_angle_alpha 85.454(3)
_cell_angle_beta 79.477(2)
_cell_angle_gamma 82.453(3)
_cell_formula_units_Z 2
_cell_length_a 8.3437(2)
_cell_length_b 12.5387(4)
_cell_length_c 12.6785(3)
_cell_measurement_reflns_used 6763
_cell_measurement_temperature 100(2)
_cell_measurement_theta_max 30.4390
_cell_measurement_theta_min 3.5050
_cell_volume 1290.73(6)
_computing_cell_refinement 'CrysAlisPro 1.171.39.46 (Rigaku OD, 2018)'
_computing_data_collection 'CrysAlisPro 1.171.39.46 (Rigaku OD, 2018)'
_computing_data_reduction 'CrysAlisPro 1.171.39.46 (Rigaku OD, 2018)'
_computing_molecular_graphics 'Olex2 (Dolomanov et al., 2009)'
_computing_publication_material 'Olex2 (Dolomanov et al., 2009)'
_computing_structure_refinement 'ShelXL (Sheldrick, 2015)'
_computing_structure_solution 'ShelXS (Sheldrick, 2008)'
_diffrn_ambient_temperature 100(2)
_diffrn_detector 'CCD plate'
_diffrn_detector_area_resol_mean 10.2833
_diffrn_detector_type Ruby
_diffrn_measured_fraction_theta_full 0.999
_diffrn_measured_fraction_theta_max 0.881
_diffrn_measurement_details
;
List of Runs (angles in degrees, time in seconds):

  # Type    Start    End  Width  t~exp~   \w     \q     \k     \f   Frames
#--------------------------------------------------------------------------
  1  \w     37.00  64.00   1.00   10.00    --   14.47 179.00-180.00   27
  2  \w    -11.00  67.00   1.00   10.00    --   14.47  38.00   0.00   78
  3  \w    -63.00  61.00   1.00   10.00    --   14.47 -19.00 150.00  124
  4  \w   -105.00 -77.00   1.00   10.00    --  -15.41-179.00  90.00   28
  5  \w    -95.00 -56.00   1.00   10.00    --  -15.41-179.00 -60.00   39
  6  \w    -22.00  27.00   1.00   10.00    --  -15.41 -99.00  60.00   49
;
_diffrn_measurement_device 'four-circle diffractometer'
_diffrn_measurement_device_type 'Xcalibur, Ruby, Gemini'
_diffrn_measurement_method '\w scans'
_diffrn_orient_matrix_type 'CrysAlisPro convention (1999,Acta A55,543-557)'
_diffrn_orient_matrix_UB_11 -0.0617830000
_diffrn_orient_matrix_UB_12 0.0076831000
_diffrn_orient_matrix_UB_13 0.0461501000
_diffrn_orient_matrix_UB_21 -0.0609030000
_diffrn_orient_matrix_UB_22 0.0089213000
_diffrn_orient_matrix_UB_23 -0.0331584000
_diffrn_orient_matrix_UB_31 -0.0075895000
_diffrn_orient_matrix_UB_32 -0.0559293000
_diffrn_orient_matrix_UB_33 0.0043535000
_diffrn_radiation_monochromator graphite
_diffrn_radiation_probe x-ray
_diffrn_radiation_type MoK\a
_diffrn_radiation_wavelength 0.71073
_diffrn_reflns_av_R_equivalents 0.0393
_diffrn_reflns_av_unetI/netI 0.0410
_diffrn_reflns_Laue_measured_fraction_full 0.999
_diffrn_reflns_Laue_measured_fraction_max 0.881
_diffrn_reflns_limit_h_max 11
_diffrn_reflns_limit_h_min -11
_diffrn_reflns_limit_k_max 17
_diffrn_reflns_limit_k_min -16
_diffrn_reflns_limit_l_max 15
_diffrn_reflns_limit_l_min -18
_diffrn_reflns_number 12085
_diffrn_reflns_point_group_measured_fraction_full 0.999
_diffrn_reflns_point_group_measured_fraction_max 0.881
_diffrn_reflns_theta_full 28.000
_diffrn_reflns_theta_max 30.513
_diffrn_reflns_theta_min 3.151
_diffrn_source 'fine-focus sealed X-ray tube'
_diffrn_source_type 'Enhance (Mo) X-ray Source'
_exptl_absorpt_coefficient_mu 6.613
_exptl_absorpt_correction_T_max 1.00000
_exptl_absorpt_correction_T_min 0.27922
_exptl_absorpt_correction_type multi-scan
_exptl_absorpt_process_details
;
CrysAlisPro 1.171.39.46 (Rigaku Oxford Diffraction, 2018)
Empirical absorption correction using spherical harmonics,
 implemented in SCALE3 ABSPACK scaling algorithm.
;
_exptl_crystal_colour violet
_exptl_crystal_colour_primary violet
_exptl_crystal_density_diffrn 1.996
_exptl_crystal_description block
_exptl_crystal_F_000 748
_exptl_crystal_size_max 0.6
_exptl_crystal_size_mid 0.4
_exptl_crystal_size_min 0.14
_refine_diff_density_max 2.578
_refine_diff_density_min -2.552
_refine_diff_density_rms 0.187
_refine_ls_extinction_method none
_refine_ls_goodness_of_fit_ref 1.069
_refine_ls_hydrogen_treatment constr
_refine_ls_matrix_type full
_refine_ls_number_parameters 330
_refine_ls_number_reflns 6943
_refine_ls_number_restraints 0
_refine_ls_restrained_S_all 1.069
_refine_ls_R_factor_all 0.0348
_refine_ls_R_factor_gt 0.0331
_refine_ls_shift/su_max 0.003
_refine_ls_shift/su_mean 0.000
_refine_ls_structure_factor_coef Fsqd
_refine_ls_weighting_details 'w=1/[\s^2^(Fo^2^)+(0.0522P)^2^+0.4968P] where P=(Fo^2^+2Fc^2^)/3'
_refine_ls_weighting_scheme calc
_refine_ls_wR_factor_gt 0.0832
_refine_ls_wR_factor_ref 0.0848
_reflns_Friedel_coverage 0.000
_reflns_number_gt 6634
_reflns_number_total 6943
_reflns_threshold_expression 'I > 2\s(I)'
_twin_special_details
;
Component 2 rotated by 1.9805\% 
 around [0.55 0.84 0.03] (reciprocal) or [0.83 0.55 -0.12] (direct)
;
_cod_data_source_file d1dt02213j2.cif
_cod_data_source_block rn3
_cod_depositor_comments 'Adding full bibliography for 7708129.cif.'
_cod_original_cell_volume 1290.73(7)
_cod_database_code 7708129
_shelx_shelxl_version_number 2018/3
_chemical_oxdiff_formula 'C20 H20 N2 F6 P Br Os'
_shelx_space_group_comment
;
The symmetry employed for this shelxl refinement is uniquely defined
by the following loop, which should always be used as a source of
symmetry information in preference to the above space-group names.
They are only intended as comments.
;
_shelx_estimated_absorpt_t_max 0.458
_shelx_estimated_absorpt_t_min 0.109
_reflns_odcompleteness_completeness 99.81
_reflns_odcompleteness_iscentric 1
_reflns_odcompleteness_theta 28.02
_olex2_refinement_description
;
1. Fixed Uiso
 At 1.2 times of:
  All C(H) groups
 At 1.5 times of:
  All C(H,H,H) groups
2.a Ternary CH refined with riding coordinates:
 C18(H18), C19(H19), C21(H21), C22(H22), C24(H24)
2.b Aromatic/amide H refined with riding coordinates:
 C2(H2), C3(H3), C4(H4), C5(H5), C10(H10), C11(H11), C13(H13), C14(H14)
2.c Idealised Me refined as rotating group:
 C16(H16A,H16B,H16C), C17(H17A,H17B,H17C), C25(H25A,H25B,H25C), C26(H26A,H26B,
 H26C), C27(H27A,H27B,H27C)
;
_olex2_submission_special_instructions 'No special instructions were received'
_oxdiff_exptl_absorpt_empirical_details
;
Empirical correction (ABSPACK) includes:
- Absorption correction using spherical harmonics
- Frame scaling
;
_oxdiff_exptl_absorpt_empirical_full_max 3.030
_oxdiff_exptl_absorpt_empirical_full_min 0.570
_oxdiff_twin_integration_method simultaneous
_oxdiff_twin_items 2

loop_
_space_group_symop_operation_xyz
'x, y, z'
'-x, -y, -z'

loop_
_atom_site_label
_atom_site_type_symbol
_atom_site_fract_x
_atom_site_fract_y
_atom_site_fract_z
_atom_site_U_iso_or_equiv
_atom_site_adp_type
_atom_site_occupancy
_atom_site_site_symmetry_order
_atom_site_calc_flag
_atom_site_refinement_flags_posn
_atom_site_refinement_flags_adp
_atom_site_refinement_flags_occupancy
_atom_site_disorder_assembly
_atom_site_disorder_group
Os1 Os 0.84806(2) 0.67848(2) 0.23946(2) 0.01358(5) Uani 1 1 d . . . . .
Br1 Br 0.93679(4) 0.57178(3) 0.39876(3) 0.01848(8) Uani 1 1 d . . . . .
N1 N 0.6164(4) 0.6587(2) 0.3226(2) 0.0169(6) Uani 1 1 d . . . . .
C2 C 0.5361(5) 0.5718(3) 0.3224(3) 0.0213(7) Uani 1 1 d . . . . .
H2 H 0.581412 0.516854 0.274324 0.026 Uiso 1 1 calc R . . . .
C3 C 0.3892(5) 0.5617(3) 0.3909(3) 0.0240(8) Uani 1 1 d . . . . .
H3 H 0.332970 0.501005 0.388627 0.029 Uiso 1 1 calc R . . . .
C4 C 0.3233(5) 0.6408(3) 0.4635(4) 0.0256(8) Uani 1 1 d . . . . .
H4 H 0.223245 0.633902 0.511707 0.031 Uiso 1 1 calc R . . . .
C5 C 0.4062(5) 0.7298(3) 0.4643(3) 0.0209(7) Uani 1 1 d . . . . .
H5 H 0.363885 0.784948 0.512560 0.025 Uiso 1 1 calc R . . . .
C6 C 0.5531(4) 0.7361(3) 0.3924(3) 0.0173(7) Uani 1 1 d . . . . .
N7 N 0.6419(4) 0.8210(2) 0.3954(3) 0.0184(6) Uani 1 1 d . . . . .
N8 N 0.7854(4) 0.8057(2) 0.3336(2) 0.0147(5) Uani 1 1 d . . . . .
C9 C 0.8875(4) 0.8867(3) 0.3371(3) 0.0161(6) Uani 1 1 d . . . . .
C10 C 0.8223(5) 0.9943(3) 0.3511(3) 0.0196(7) Uani 1 1 d . . . . .
H10 H 0.707239 1.014163 0.357412 0.024 Uiso 1 1 calc R . . . .
C11 C 0.9234(5) 1.0717(3) 0.3557(3) 0.0200(7) Uani 1 1 d . . . . .
H11 H 0.878001 1.144988 0.361334 0.024 Uiso 1 1 calc R . . . .
C12 C 1.0941(5) 1.0432(3) 0.3521(3) 0.0175(7) Uani 1 1 d . . . . .
C13 C 1.1582(5) 0.9329(3) 0.3385(3) 0.0178(7) Uani 1 1 d . . . . .
H13 H 1.272344 0.911425 0.335608 0.021 Uiso 1 1 calc R . . . .
C14 C 1.0567(4) 0.8575(3) 0.3297(3) 0.0182(7) Uani 1 1 d . . . . .
H14 H 1.101738 0.784837 0.318399 0.022 Uiso 1 1 calc R . . . .
N15 N 1.1948(4) 1.1167(2) 0.3608(3) 0.0206(6) Uani 1 1 d . . . . .
C16 C 1.3693(5) 1.0846(3) 0.3578(3) 0.0232(8) Uani 1 1 d . . . . .
H16A H 1.384920 1.027491 0.413717 0.035 Uiso 1 1 calc GR . . . .
H16B H 1.421702 1.146795 0.370538 0.035 Uiso 1 1 calc GR . . . .
H16C H 1.418961 1.057849 0.287269 0.035 Uiso 1 1 calc GR . . . .
C17 C 1.1293(6) 1.2300(3) 0.3744(4) 0.0288(9) Uani 1 1 d . . . . .
H17A H 1.070239 1.256658 0.315671 0.043 Uiso 1 1 calc GR . . . .
H17B H 1.219892 1.272712 0.373501 0.043 Uiso 1 1 calc GR . . . .
H17C H 1.053868 1.236475 0.443214 0.043 Uiso 1 1 calc GR . . . .
C18 C 1.0189(5) 0.7568(3) 0.1130(3) 0.0207(7) Uani 1 1 d . . . . .
H18 H 1.066302 0.820715 0.131338 0.025 Uiso 1 1 calc R . . . .
C19 C 1.0952(5) 0.6535(3) 0.1384(3) 0.0215(7) Uani 1 1 d . . . . .
H19 H 1.194961 0.646228 0.172983 0.026 Uiso 1 1 calc R . . . .
C20 C 1.0183(5) 0.5601(3) 0.1296(3) 0.0214(7) Uani 1 1 d . . . . .
C21 C 0.8613(5) 0.5738(3) 0.1018(3) 0.0196(7) Uani 1 1 d . . . . .
H21 H 0.796023 0.511204 0.112471 0.024 Uiso 1 1 calc R . . . .
C22 C 0.7797(5) 0.6804(3) 0.0815(3) 0.0189(7) Uani 1 1 d . . . . .
H22 H 0.660910 0.689475 0.075188 0.023 Uiso 1 1 calc R . . . .
C23 C 0.8609(5) 0.7738(3) 0.0827(3) 0.0190(7) Uani 1 1 d . . . . .
C24 C 0.7811(5) 0.8874(3) 0.0605(3) 0.0206(7) Uani 1 1 d . . . . .
H24 H 0.829026 0.936918 0.101017 0.025 Uiso 1 1 calc R . . . .
C25 C 0.8287(6) 0.9187(3) -0.0595(3) 0.0318(9) Uani 1 1 d . . . . .
H25A H 0.948600 0.909235 -0.079941 0.048 Uiso 1 1 calc GR . . . .
H25B H 0.786800 0.994241 -0.073628 0.048 Uiso 1 1 calc GR . . . .
H25C H 0.781320 0.872660 -0.101543 0.048 Uiso 1 1 calc GR . . . .
C26 C 0.5946(5) 0.9024(3) 0.0981(3) 0.0264(8) Uani 1 1 d . . . . .
H26A H 0.568683 0.873644 0.172570 0.040 Uiso 1 1 calc GR . . . .
H26B H 0.542146 0.863848 0.052008 0.040 Uiso 1 1 calc GR . . . .
H26C H 0.553787 0.979276 0.093734 0.040 Uiso 1 1 calc GR . . . .
C27 C 1.1016(6) 0.4510(3) 0.1584(4) 0.0290(9) Uani 1 1 d . . . . .
H27A H 1.211124 0.439923 0.114166 0.044 Uiso 1 1 calc GR . . . .
H27B H 1.036443 0.395363 0.145286 0.044 Uiso 1 1 calc GR . . . .
H27C H 1.111676 0.446383 0.234466 0.044 Uiso 1 1 calc GR . . . .
P10 P 0.60555(13) 0.28312(8) 0.13878(9) 0.0237(2) Uani 1 1 d . . . . .
F11 F 0.6659(4) 0.1589(2) 0.1478(4) 0.0598(10) Uani 1 1 d . . . . .
F12 F 0.5455(5) 0.4095(2) 0.1308(3) 0.0585(10) Uani 1 1 d . . . . .
F13 F 0.7906(4) 0.3109(3) 0.1158(2) 0.0425(7) Uani 1 1 d . . . . .
F14 F 0.4194(3) 0.2574(2) 0.1607(2) 0.0401(7) Uani 1 1 d . . . . .
F15 F 0.6073(4) 0.2796(3) 0.0132(2) 0.0533(9) Uani 1 1 d . . . . .
F16 F 0.6013(5) 0.2897(3) 0.2648(3) 0.0600(10) Uani 1 1 d . . . . .

loop_
_atom_site_aniso_label
_atom_site_aniso_U_11
_atom_site_aniso_U_22
_atom_site_aniso_U_33
_atom_site_aniso_U_23
_atom_site_aniso_U_13
_atom_site_aniso_U_12
Os1 0.01128(8) 0.01644(8) 0.01339(8) 0.00040(5) -0.00310(5) -0.00249(5)
Br1 0.01719(17) 0.02195(15) 0.01733(17) 0.00424(12) -0.00684(13) -0.00395(13)
N1 0.0098(13) 0.0242(14) 0.0175(14) 0.0026(11) -0.0035(11) -0.0061(11)
C2 0.0186(18) 0.0227(16) 0.0247(19) -0.0040(14) -0.0060(15) -0.0052(14)
C3 0.0158(18) 0.0279(18) 0.030(2) 0.0001(15) -0.0032(15) -0.0109(14)
C4 0.0162(18) 0.0305(19) 0.031(2) 0.0043(16) -0.0032(16) -0.0088(15)
C5 0.0143(17) 0.0255(17) 0.0216(18) 0.0003(14) 0.0001(14) -0.0026(13)
C6 0.0124(16) 0.0215(15) 0.0184(17) 0.0016(13) -0.0041(13) -0.0035(12)
N7 0.0154(15) 0.0201(13) 0.0196(15) -0.0005(11) -0.0011(12) -0.0044(11)
N8 0.0106(13) 0.0196(12) 0.0140(14) 0.0023(10) -0.0030(11) -0.0024(10)
C9 0.0137(16) 0.0187(14) 0.0158(16) 0.0025(12) -0.0023(13) -0.0038(12)
C10 0.0137(16) 0.0197(15) 0.0248(19) -0.0020(13) -0.0026(14) -0.0004(13)
C11 0.0172(17) 0.0175(15) 0.0234(19) -0.0017(13) 0.0006(14) -0.0004(13)
C12 0.0179(17) 0.0212(15) 0.0139(16) 0.0000(12) -0.0025(13) -0.0048(13)
C13 0.0130(16) 0.0216(15) 0.0198(17) -0.0014(13) -0.0042(13) -0.0034(13)
C14 0.0167(17) 0.0184(14) 0.0203(17) -0.0015(13) -0.0044(14) -0.0030(13)
N15 0.0182(16) 0.0197(14) 0.0244(16) -0.0024(12) -0.0017(13) -0.0064(12)
C16 0.0184(18) 0.0282(17) 0.0253(19) -0.0043(15) -0.0046(15) -0.0083(14)
C17 0.027(2) 0.0218(17) 0.037(2) -0.0050(16) -0.0020(18) -0.0041(15)
C18 0.0175(17) 0.0296(17) 0.0153(17) 0.0008(14) 0.0003(13) -0.0096(14)
C19 0.0150(17) 0.0317(18) 0.0158(17) -0.0020(14) -0.0003(14) 0.0011(14)
C20 0.0193(18) 0.0271(17) 0.0149(17) -0.0023(14) -0.0006(14) 0.0057(14)
C21 0.0251(19) 0.0182(15) 0.0159(17) -0.0027(13) -0.0052(14) -0.0006(13)
C22 0.0212(18) 0.0229(15) 0.0131(16) -0.0017(12) -0.0058(14) -0.0006(13)
C23 0.0179(17) 0.0246(16) 0.0143(16) 0.0012(13) -0.0006(13) -0.0064(14)
C24 0.0251(19) 0.0188(15) 0.0190(17) 0.0007(13) -0.0067(15) -0.0042(13)
C25 0.041(3) 0.031(2) 0.023(2) 0.0111(16) -0.0059(18) -0.0074(18)
C26 0.030(2) 0.0219(16) 0.027(2) 0.0002(15) -0.0086(17) 0.0033(15)
C27 0.033(2) 0.0280(18) 0.025(2) -0.0053(16) -0.0078(18) 0.0073(16)
P10 0.0214(5) 0.0252(4) 0.0250(5) -0.0021(4) -0.0014(4) -0.0079(4)
F11 0.0385(19) 0.0286(13) 0.115(3) -0.0067(16) -0.022(2) -0.0003(12)
F12 0.061(2) 0.0306(14) 0.087(3) -0.0071(16) -0.022(2) -0.0051(15)
F13 0.0331(16) 0.0586(18) 0.0405(16) -0.0042(14) -0.0032(13) -0.0268(14)
F14 0.0231(14) 0.0549(16) 0.0419(16) 0.0038(13) -0.0018(12) -0.0125(12)
F15 0.048(2) 0.089(2) 0.0292(15) -0.0085(15) -0.0008(14) -0.0355(19)
F16 0.063(2) 0.094(3) 0.0284(16) -0.0006(16) -0.0051(16) -0.036(2)

loop_
_atom_type_symbol
_atom_type_description
_atom_type_scat_dispersion_real
_atom_type_scat_dispersion_imag
_atom_type_scat_source
C C 0.0033 0.0016 'International Tables Vol C Tables 4.2.6.8 and 6.1.1.4'
H H 0.0000 0.0000 'International Tables Vol C Tables 4.2.6.8 and 6.1.1.4'
Br Br -0.2901 2.4595 'International Tables Vol C Tables 4.2.6.8 and 6.1.1.4'
F F 0.0171 0.0103 'International Tables Vol C Tables 4.2.6.8 and 6.1.1.4'
N N 0.0061 0.0033 'International Tables Vol C Tables 4.2.6.8 and 6.1.1.4'
Os Os -1.2165 7.6030 'International Tables Vol C Tables 4.2.6.8 and 6.1.1.4'
P P 0.1023 0.0942 'International Tables Vol C Tables 4.2.6.8 and 6.1.1.4'

loop_
_exptl_crystal_face_index_h
_exptl_crystal_face_index_k
_exptl_crystal_face_index_l
_exptl_crystal_face_perp_dist
7 -7 13 0.2038
7 15 7 0.3379
3 -15 7 0.3614
-9 0 8 0.1450
9 -1 -8 0.0263
-4 14 6 0.4037
2 -17 -4 0.4304
-11 0 -8 0.1361
9 -9 2 0.2360
-11 1 -7 0.1246
0 1 18 0.0837

loop_
_geom_angle_atom_site_label_1
_geom_angle_atom_site_label_2
_geom_angle_atom_site_label_3
_geom_angle
_geom_angle_site_symmetry_1
_geom_angle_site_symmetry_3
_geom_angle_publ_flag
N1 Os1 Br1 83.08(8) . . ?
N1 Os1 C18 152.59(13) . . ?
N1 Os1 C19 164.12(14) . . ?
N1 Os1 C20 127.21(13) . . ?
N1 Os1 C21 100.41(13) . . ?
N1 Os1 C22 94.64(13) . . ?
N1 Os1 C23 116.40(13) . . ?
N8 Os1 Br1 87.35(8) . . ?
N8 Os1 N1 75.09(12) . . ?
N8 Os1 C18 96.56(13) . . ?
N8 Os1 C19 120.42(13) . . ?
N8 Os1 C20 156.81(13) . . ?
N8 Os1 C21 160.26(13) . . ?
N8 Os1 C22 122.36(12) . . ?
N8 Os1 C23 96.46(12) . . ?
C18 Os1 Br1 123.15(10) . . ?
C18 Os1 C19 37.11(14) . . ?
C18 Os1 C20 66.48(14) . . ?
C18 Os1 C21 78.55(14) . . ?
C18 Os1 C23 37.48(13) . . ?
C19 Os1 Br1 93.73(10) . . ?
C19 Os1 C20 36.98(14) . . ?
C19 Os1 C21 66.21(14) . . ?
C19 Os1 C23 67.83(14) . . ?
C20 Os1 Br1 89.22(9) . . ?
C21 Os1 Br1 111.44(9) . . ?
C21 Os1 C20 36.11(14) . . ?
C22 Os1 Br1 148.71(9) . . ?
C22 Os1 C18 67.42(14) . . ?
C22 Os1 C19 80.00(14) . . ?
C22 Os1 C20 67.32(14) . . ?
C22 Os1 C21 38.10(13) . . ?
C22 Os1 C23 37.85(13) . . ?
C23 Os1 Br1 160.49(10) . . ?
C23 Os1 C20 79.75(14) . . ?
C23 Os1 C21 67.95(13) . . ?
C2 N1 Os1 126.1(3) . . ?
C2 N1 C6 119.5(3) . . ?
C6 N1 Os1 113.9(2) . . ?
N1 C2 H2 119.5 . . ?
N1 C2 C3 121.0(4) . . ?
C3 C2 H2 119.5 . . ?
C2 C3 H3 120.0 . . ?
C2 C3 C4 120.0(3) . . ?
C4 C3 H3 120.0 . . ?
C3 C4 H4 120.5 . . ?
C5 C4 C3 119.1(4) . . ?
C5 C4 H4 120.5 . . ?
C4 C5 H5 120.8 . . ?
C4 C5 C6 118.4(4) . . ?
C6 C5 H5 120.8 . . ?
N1 C6 C5 122.1(3) . . ?
N1 C6 N7 118.4(3) . . ?
N7 C6 C5 119.4(3) . . ?
N8 N7 C6 110.7(3) . . ?
N7 N8 Os1 121.6(2) . . ?
N7 N8 C9 114.0(3) . . ?
C9 N8 Os1 124.3(2) . . ?
C10 C9 N8 121.5(3) . . ?
C14 C9 N8 119.0(3) . . ?
C14 C9 C10 119.5(3) . . ?
C9 C10 H10 119.7 . . ?
C11 C10 C9 120.6(3) . . ?
C11 C10 H10 119.7 . . ?
C10 C11 H11 119.6 . . ?
C10 C11 C12 120.7(3) . . ?
C12 C11 H11 119.6 . . ?
C11 C12 C13 117.7(3) . . ?
N15 C12 C11 121.9(3) . . ?
N15 C12 C13 120.3(3) . . ?
C12 C13 H13 119.6 . . ?
C14 C13 C12 120.8(3) . . ?
C14 C13 H13 119.6 . . ?
C9 C14 H14 119.7 . . ?
C13 C14 C9 120.6(3) . . ?
C13 C14 H14 119.7 . . ?
C12 N15 C16 120.5(3) . . ?
C12 N15 C17 120.4(3) . . ?
C16 N15 C17 119.1(3) . . ?
N15 C16 H16A 109.5 . . ?
N15 C16 H16B 109.5 . . ?
N15 C16 H16C 109.5 . . ?
H16A C16 H16B 109.5 . . ?
H16A C16 H16C 109.5 . . ?
H16B C16 H16C 109.5 . . ?
N15 C17 H17A 109.5 . . ?
N15 C17 H17B 109.5 . . ?
N15 C17 H17C 109.5 . . ?
H17A C17 H17B 109.5 . . ?
H17A C17 H17C 109.5 . . ?
H17B C17 H17C 109.5 . . ?
Os1 C18 H18 118.2 . . ?
C19 C18 Os1 72.0(2) . . ?
C19 C18 H18 118.2 . . ?
C19 C18 C23 122.5(3) . . ?
C23 C18 Os1 72.3(2) . . ?
C23 C18 H18 118.2 . . ?
Os1 C19 H19 119.5 . . ?
C18 C19 Os1 70.8(2) . . ?
C18 C19 H19 119.5 . . ?
C18 C19 C20 120.3(3) . . ?
C20 C19 Os1 74.0(2) . . ?
C20 C19 H19 119.5 . . ?
C19 C20 Os1 69.0(2) . . ?
C19 C20 C27 119.2(4) . . ?
C21 C20 Os1 70.4(2) . . ?
C21 C20 C19 118.7(3) . . ?
C21 C20 C27 121.9(4) . . ?
C27 C20 Os1 128.8(3) . . ?
Os1 C21 H21 119.0 . . ?
C20 C21 Os1 73.4(2) . . ?
C20 C21 H21 119.0 . . ?
C20 C21 C22 120.6(3) . . ?
C22 C21 Os1 68.47(19) . . ?
C22 C21 H21 119.0 . . ?
Os1 C22 H22 119.4 . . ?
C21 C22 Os1 73.4(2) . . ?
C21 C22 H22 119.4 . . ?
C23 C22 Os1 73.03(19) . . ?
C23 C22 C21 120.8(3) . . ?
C23 C22 H22 119.4 . . ?
C18 C23 Os1 70.2(2) . . ?
C18 C23 C22 116.8(3) . . ?
C18 C23 C24 120.3(3) . . ?
C22 C23 Os1 69.12(19) . . ?
C22 C23 C24 122.8(3) . . ?
C24 C23 Os1 128.1(3) . . ?
C23 C24 H24 107.4 . . ?
C23 C24 C25 108.7(3) . . ?
C23 C24 C26 113.6(3) . . ?
C25 C24 H24 107.4 . . ?
C26 C24 H24 107.4 . . ?
C26 C24 C25 112.0(3) . . ?
C24 C25 H25A 109.5 . . ?
C24 C25 H25B 109.5 . . ?
C24 C25 H25C 109.5 . . ?
H25A C25 H25B 109.5 . . ?
H25A C25 H25C 109.5 . . ?
H25B C25 H25C 109.5 . . ?
C24 C26 H26A 109.5 . . ?
C24 C26 H26B 109.5 . . ?
C24 C26 H26C 109.5 . . ?
H26A C26 H26B 109.5 . . ?
H26A C26 H26C 109.5 . . ?
H26B C26 H26C 109.5 . . ?
C20 C27 H27A 109.5 . . ?
C20 C27 H27B 109.5 . . ?
C20 C27 H27C 109.5 . . ?
H27A C27 H27B 109.5 . . ?
H27A C27 H27C 109.5 . . ?
H27B C27 H27C 109.5 . . ?
F11 P10 F12 179.3(2) . . ?
F11 P10 F13 91.09(18) . . ?
F11 P10 F14 89.88(17) . . ?
F11 P10 F15 91.4(2) . . ?
F11 P10 F16 90.0(2) . . ?
F12 P10 F16 89.4(2) . . ?
F13 P10 F12 88.52(19) . . ?
F13 P10 F14 178.95(18) . . ?
F13 P10 F16 89.58(17) . . ?
F14 P10 F12 90.52(19) . . ?
F14 P10 F16 90.81(18) . . ?
F15 P10 F12 89.2(2) . . ?
F15 P10 F13 90.70(17) . . ?
F15 P10 F14 88.88(16) . . ?
F15 P10 F16 178.6(2) . . ?

loop_
_geom_bond_atom_site_label_1
_geom_bond_atom_site_label_2
_geom_bond_distance
_geom_bond_site_symmetry_2
_geom_bond_publ_flag
Os1 Br1 2.5049(4) . ?
Os1 N1 2.062(3) . ?
Os1 N8 2.024(3) . ?
Os1 C18 2.202(4) . ?
Os1 C19 2.218(4) . ?
Os1 C20 2.283(4) . ?
Os1 C21 2.244(3) . ?
Os1 C22 2.178(3) . ?
Os1 C23 2.229(3) . ?
N1 C2 1.352(4) . ?
N1 C6 1.355(5) . ?
C2 H2 0.9500 . ?
C2 C3 1.381(6) . ?
C3 H3 0.9500 . ?
C3 C4 1.397(6) . ?
C4 H4 0.9500 . ?
C4 C5 1.389(5) . ?
C5 H5 0.9500 . ?
C5 C6 1.395(5) . ?
C6 N7 1.380(4) . ?
N7 N8 1.305(4) . ?
N8 C9 1.417(4) . ?
C9 C10 1.399(5) . ?
C9 C14 1.399(5) . ?
C10 H10 0.9500 . ?
C10 C11 1.378(5) . ?
C11 H11 0.9500 . ?
C11 C12 1.416(5) . ?
C12 C13 1.427(5) . ?
C12 N15 1.350(4) . ?
C13 H13 0.9500 . ?
C13 C14 1.374(5) . ?
C14 H14 0.9500 . ?
N15 C16 1.453(5) . ?
N15 C17 1.465(5) . ?
C16 H16A 0.9800 . ?
C16 H16B 0.9800 . ?
C16 H16C 0.9800 . ?
C17 H17A 0.9800 . ?
C17 H17B 0.9800 . ?
C17 H17C 0.9800 . ?
C18 H18 1.0000 . ?
C18 C19 1.407(5) . ?
C18 C23 1.424(5) . ?
C19 H19 1.0000 . ?
C19 C20 1.429(5) . ?
C20 C21 1.404(5) . ?
C20 C27 1.500(5) . ?
C21 H21 1.0000 . ?
C21 C22 1.445(5) . ?
C22 H22 1.0000 . ?
C22 C23 1.430(5) . ?
C23 C24 1.519(5) . ?
C24 H24 1.0000 . ?
C24 C25 1.533(5) . ?
C24 C26 1.533(6) . ?
C25 H25A 0.9800 . ?
C25 H25B 0.9800 . ?
C25 H25C 0.9800 . ?
C26 H26A 0.9800 . ?
C26 H26B 0.9800 . ?
C26 H26C 0.9800 . ?
C27 H27A 0.9800 . ?
C27 H27B 0.9800 . ?
C27 H27C 0.9800 . ?
P10 F11 1.574(3) . ?
P10 F12 1.598(3) . ?
P10 F13 1.597(3) . ?
P10 F14 1.598(3) . ?
P10 F15 1.594(3) . ?
P10 F16 1.600(3) . ?

loop_
_geom_hbond_atom_site_label_D
_geom_hbond_atom_site_label_H
_geom_hbond_atom_site_label_A
_geom_hbond_distance_DH
_geom_hbond_distance_HA
_geom_hbond_distance_DA
_geom_hbond_angle_DHA
_geom_hbond_site_symmetry_A
_geom_hbond_publ_flag
C2 H2 F12 0.95 2.43 3.274(5) 147.8 . yes
C21 H21 F13 1.00 2.51 3.409(4) 148.8 . yes

loop_
_twin_individual_id
_twin_individual_mass_fraction_refined
_oxdiff_twin_reflns_isolated
_oxdiff_twin_reflns_overlapped
_twin_individual_twin_lattice_type
_twin_individual_twin_matrix_11
_twin_individual_twin_matrix_12
_twin_individual_twin_matrix_13
_twin_individual_twin_matrix_21
_twin_individual_twin_matrix_22
_twin_individual_twin_matrix_23
_twin_individual_twin_matrix_31
_twin_individual_twin_matrix_32
_twin_individual_twin_matrix_33
1 0.8667 2114 9817 ref 1.0000 0.0000 0.0000 0.0000 1.0000 0.0000 0.0000 0.0000 1.0000
2 0.1333 2077 9817 nmt 0.9994 -0.0016 0.0127 -0.0013 1.0099 -0.0281 -0.0406 0.0267 1.0010

loop_
_exptl_oxdiff_crystal_face_indexfrac_h
_exptl_oxdiff_crystal_face_indexfrac_k
_exptl_oxdiff_crystal_face_indexfrac_l
_exptl_oxdiff_crystal_face_x
_exptl_oxdiff_crystal_face_y
_exptl_oxdiff_crystal_face_z
7.1788 -7.4390 12.5500 0.0785 -0.9197 0.4162
7.0675 14.9423 7.1232 0.0069 -0.5333 -0.8583
3.1262 -15.3733 7.4935 0.0346 -0.5760 0.8687
-8.8919 -0.1929 8.3703 0.9342 0.2623 0.1147
8.8934 -0.8171 -8.3966 -0.9432 -0.2705 -0.0584
-3.9536 14.0148 5.5355 0.6074 0.1823 -0.7297
1.9850 -17.0935 -3.5321 -0.4170 -0.1563 0.9256
-11.1015 0.2445 -7.5684 0.3385 0.9292 0.0376
9.0497 -9.1939 2.4053 -0.5188 -0.7129 0.4560
-11.0898 1.2274 -6.5408 0.3927 0.9032 -0.0130
0.2350 0.5238 18.0475 0.8224 -0.6081 0.0475
